data_4332408
loop_
_publ_author_name
'Eichler, Jack F.'
'Just, Oliver'
'Rees, William S.'

_publ_section_title
;
 Synthesis and Characterization of Imidocubanes with Exocube GeIVand
 SnIVSubstituents:&#x00A0; [M(\m3-NGeMe3)]4(M = Sn, Ge, Pb);
 [Sn(\m3-NSnMe3)]4
;
_journal_issue 17
_journal_name_full 'Inorganic Chemistry'
_journal_page_first 6706
_journal_page_last 6712
_journal_paper_doi 10.1021/ic060331y
_journal_volume 45
_journal_year 2006
_chemical_formula_sum 'C12 H36 N4 Sn8'
_chemical_formula_weight 1185.97
_chemical_name_systematic
; 
 ? 
;
_space_group_IT_number 217
_symmetry_space_group_name_Hall 'I -4 2 3'
_symmetry_space_group_name_H-M 'I -4 3 m'
_atom_sites_solution_hydrogens geom
_atom_sites_solution_primary direct
_atom_sites_solution_secondary difmap
_audit_creation_method SHELXL-97
_cell_angle_alpha 90.00
_cell_angle_beta 90.00
_cell_angle_gamma 90.00
_cell_formula_units_Z 2
_cell_length_a 11.6106(14)
_cell_length_b 11.6106(14)
_cell_length_c 11.6106(14)
_cell_measurement_temperature 193(2)
_cell_volume 1565.2(3)
_computing_structure_refinement 'SHELXL-97 (Sheldrick, 1997)'
_computing_structure_solution 'SHELXS-97 (Sheldrick, 1990)'
_diffrn_ambient_temperature 193(2)
_diffrn_measured_fraction_theta_full 0.991
_diffrn_measured_fraction_theta_max 0.991
_diffrn_radiation_monochromator graphite
_diffrn_radiation_source 'fine-focus sealed tube'
_diffrn_radiation_type MoK\a
_diffrn_radiation_wavelength 0.71073
_diffrn_reflns_av_R_equivalents 0.0406
_diffrn_reflns_av_sigmaI/netI 0.0207
_diffrn_reflns_limit_h_max 15
_diffrn_reflns_limit_h_min -15
_diffrn_reflns_limit_k_max 15
_diffrn_reflns_limit_k_min -15
_diffrn_reflns_limit_l_max 15
_diffrn_reflns_limit_l_min -8
_diffrn_reflns_number 4478
_diffrn_reflns_theta_full 28.69
_diffrn_reflns_theta_max 28.69
_diffrn_reflns_theta_min 2.48
_exptl_absorpt_coefficient_mu 6.276
_exptl_absorpt_correction_T_max 0.5669
_exptl_absorpt_correction_T_min 0.4823
_exptl_crystal_density_diffrn 2.516
_exptl_crystal_density_method 'not measured'
_exptl_crystal_F_000 1072
_exptl_crystal_size_max 0.14
_exptl_crystal_size_mid 0.10
_exptl_crystal_size_min 0.10
_refine_diff_density_max 0.915
_refine_diff_density_min -0.421
_refine_diff_density_rms 0.147
_refine_ls_abs_structure_details 'Flack H D (1983), Acta Cryst. A39, 876-881'
_refine_ls_abs_structure_Flack 0.03(17)
_refine_ls_extinction_method none
_refine_ls_goodness_of_fit_ref 1.226
_refine_ls_hydrogen_treatment mixed
_refine_ls_matrix_type full
_refine_ls_number_parameters 18
_refine_ls_number_reflns 405
_refine_ls_number_restraints 0
_refine_ls_restrained_S_all 1.226
_refine_ls_R_factor_all 0.0222
_refine_ls_R_factor_gt 0.0214
_refine_ls_shift/su_max 0.000
_refine_ls_shift/su_mean 0.000
_refine_ls_structure_factor_coef Fsqd
_refine_ls_weighting_details 'calc w=1/[\s^2^(Fo^2^)+(0.0291P)^2^+0.0000P] where P=(Fo^2^+2Fc^2^)/3'
_refine_ls_weighting_scheme calc
_refine_ls_wR_factor_gt 0.0474
_refine_ls_wR_factor_ref 0.0480
_reflns_number_gt 394
_reflns_number_total 405
_reflns_threshold_expression >2sigma(I)
_cod_data_source_file ic060331ysup6.cif
_cod_data_source_block jfe30
_cod_database_code 4332408

loop_
_symmetry_equiv_pos_as_xyz
'x, y, z'
'-x, -y, z'
'-x, y, -z'
'x, -y, -z'
'z, x, y'
'z, -x, -y'
'-z, -x, y'
'-z, x, -y'
'y, z, x'
'-y, z, -x'
'y, -z, -x'
'-y, -z, x'
'y, x, z'
'-y, -x, z'
'y, -x, -z'
'-y, x, -z'
'x, z, y'
'-x, z, -y'
'-x, -z, y'
'x, -z, -y'
'z, y, x'
'z, -y, -x'
'-z, y, -x'
'-z, -y, x'
'x+1/2, y+1/2, z+1/2'
'-x+1/2, -y+1/2, z+1/2'
'-x+1/2, y+1/2, -z+1/2'
'x+1/2, -y+1/2, -z+1/2'
'z+1/2, x+1/2, y+1/2'
'z+1/2, -x+1/2, -y+1/2'
'-z+1/2, -x+1/2, y+1/2'
'-z+1/2, x+1/2, -y+1/2'
'y+1/2, z+1/2, x+1/2'
'-y+1/2, z+1/2, -x+1/2'
'y+1/2, -z+1/2, -x+1/2'
'-y+1/2, -z+1/2, x+1/2'
'y+1/2, x+1/2, z+1/2'
'-y+1/2, -x+1/2, z+1/2'
'y+1/2, -x+1/2, -z+1/2'
'-y+1/2, x+1/2, -z+1/2'
'x+1/2, z+1/2, y+1/2'
'-x+1/2, z+1/2, -y+1/2'
'-x+1/2, -z+1/2, y+1/2'
'x+1/2, -z+1/2, -y+1/2'
'z+1/2, y+1/2, x+1/2'
'z+1/2, -y+1/2, -x+1/2'
'-z+1/2, y+1/2, -x+1/2'
'-z+1/2, -y+1/2, x+1/2'

loop_
_atom_site_label
_atom_site_type_symbol
_atom_site_fract_x
_atom_site_fract_y
_atom_site_fract_z
_atom_site_U_iso_or_equiv
_atom_site_adp_type
_atom_site_occupancy
_atom_site_symmetry_multiplicity
_atom_site_calc_flag
_atom_site_refinement_flags
Sn1 Sn 0.09975(2) 0.09975(2) 0.09975(2) 0.02780(15) Uani 1 6 d S
Sn2 Sn 0.19030(2) 0.19030(2) -0.19030(2) 0.03178(16) Uani 1 6 d S
N1 N 0.0887(3) 0.0887(3) -0.0887(3) 0.0290(12) Uani 1 6 d S
C1 C 0.3636(5) 0.1461(4) -0.1461(4) 0.0508(12) Uani 1 2 d S
H1A H 0.3677 0.1277 -0.0656 0.042(16) Uiso 0.50 1 calc PR
H1B H 0.4134 0.2101 -0.1623 0.042(16) Uiso 0.50 1 calc PR
H1C H 0.3875 0.0806 -0.1906 0.042(16) Uiso 0.50 1 calc PR

loop_
_atom_site_aniso_label
_atom_site_aniso_U_11
_atom_site_aniso_U_22
_atom_site_aniso_U_33
_atom_site_aniso_U_23
_atom_site_aniso_U_13
_atom_site_aniso_U_12
Sn1 0.02780(15) 0.02780(15) 0.02780(15) -0.00286(11) -0.00286(11) -0.00286(11)
Sn2 0.03178(16) 0.03178(16) 0.03178(16) 0.00494(11) 0.00494(11) -0.00494(11)
N1 0.0290(12) 0.0290(12) 0.0290(12) 0.0009(14) 0.0009(14) -0.0009(14)
C1 0.034(2) 0.059(2) 0.059(2) 0.006(3) 0.0038(16) -0.0038(16)

loop_
_atom_type_symbol
_atom_type_description
_atom_type_scat_dispersion_real
_atom_type_scat_dispersion_imag
_atom_type_scat_source
C C 0.0033 0.0016 'International Tables Vol C Tables 4.2.6.8 and 6.1.1.4'
H H 0.0000 0.0000 'International Tables Vol C Tables 4.2.6.8 and 6.1.1.4'
N N 0.0061 0.0033 'International Tables Vol C Tables 4.2.6.8 and 6.1.1.4'
Sn Sn -0.6537 1.4246 'International Tables Vol C Tables 4.2.6.8 and 6.1.1.4'

loop_
_geom_angle_atom_site_label_1
_geom_angle_atom_site_label_2
_geom_angle_atom_site_label_3
_geom_angle
_geom_angle_site_symmetry_1
_geom_angle_site_symmetry_3
N1 Sn1 N1 83.1(2) 4 3
N1 Sn1 N1 83.1(2) 4 .
N1 Sn1 N1 83.1(2) 3 .
N1 Sn1 Sn1 85.27(15) 4 3
N1 Sn1 Sn1 41.76(10) 3 3
N1 Sn1 Sn1 41.76(10) . 3
N1 Sn1 Sn1 41.76(10) 4 4
N1 Sn1 Sn1 85.27(15) 3 4
N1 Sn1 Sn1 41.76(10) . 4
Sn1 Sn1 Sn1 60.0 3 4
N1 Sn1 Sn1 41.76(10) 4 2
N1 Sn1 Sn1 41.76(10) 3 2
N1 Sn1 Sn1 85.27(15) . 2
Sn1 Sn1 Sn1 60.0 3 2
Sn1 Sn1 Sn1 60.0 4 2
N1 Sn2 C1 105.43(19) . 11
N1 Sn2 C1 105.43(19) . .
C1 Sn2 C1 113.20(16) 11 .
N1 Sn2 C1 105.43(19) . 8
C1 Sn2 C1 113.20(16) 11 8
C1 Sn2 C1 113.20(16) . 8
Sn2 N1 Sn1 120.54(15) . .
Sn2 N1 Sn1 120.54(15) . 4
Sn1 N1 Sn1 96.5(2) . 4
Sn2 N1 Sn1 120.54(15) . 3
Sn1 N1 Sn1 96.5(2) . 3
Sn1 N1 Sn1 96.5(2) 4 3

loop_
_geom_bond_atom_site_label_1
_geom_bond_atom_site_label_2
_geom_bond_distance
_geom_bond_site_symmetry_2
Sn1 N1 2.196(3) 4
Sn1 N1 2.196(3) 3
Sn1 N1 2.196(3) .
Sn1 Sn1 3.2757(9) 3
Sn1 Sn1 3.2757(9) 4
Sn1 Sn1 3.2757(9) 2
Sn2 N1 2.043(7) .
Sn2 C1 2.139(5) 11
Sn2 C1 2.139(5) .
Sn2 C1 2.139(5) 8
N1 Sn1 2.196(3) 4
N1 Sn1 2.196(3) 3
